data_1536102
loop_
_publ_author_name
'Vilminot, S.'
'Granier, W.'
'Perez, G.'
'Cot, L.'

_publ_section_title
;
 Sur le compose Tl Sn2 F5 conducteur ionique par F-
;
_journal_name_full 'Revue de Chimie Minerale'
_journal_page_first 397
_journal_page_last 403
_journal_volume 17
_journal_year 1980
_chemical_formula_sum 'F5 Sn2 Tl'
_chemical_name_systematic 'Tl (Sn2 F5)'
_space_group_IT_number 156
_symmetry_space_group_name_Hall 'P 3 -2"'
_symmetry_space_group_name_H-M 'P 3 m 1'
_cell_angle_alpha 90
_cell_angle_beta 90
_cell_angle_gamma 120
_cell_formula_units_Z 1
_cell_length_a 4.269
_cell_length_b 4.269
_cell_length_c 10.248
_cell_volume 161.742
_citation_journal_id_ASTM RVCMA8
_cod_data_source_file Vilminot_RVCMA8_1980_478.cif
_cod_data_source_block F5Sn2Tl1
_cod_original_cell_volume 161.7417
_cod_original_formula_sum 'F5 Sn2 Tl1'
_cod_database_code 1536102

loop_
_symmetry_equiv_pos_as_xyz
x,y,z
-y,x-y,z
-x+y,-x,z
-y,-x,z
x,x-y,z
-x+y,y,z

loop_
_atom_site_label
_atom_site_type_symbol
_atom_site_fract_x
_atom_site_fract_y
_atom_site_fract_z
_atom_site_occupancy
_atom_site_U_iso_or_equiv
Sn2 Sn+2 0.6666 0.3333 0.7042 1 0.0
F5 F-1 0.767 0.233 0.277 0.3333 0.0
F3 F-1 0 0 0.335 0.5 0.0
F6 F-1 0.218 -0.218 0.737 0.3333 0.0
Tl1 Tl+1 0 0 0.05 1 0.0
F4 F-1 0 0 0.746 0.5 0.0
F2 F-1 0.6666 0.3333 0.913 1 0.0
F1 F-1 0.3333 0.6666 0.162 1 0.0
Sn1 Sn+2 0.3333 0.6666 0.3554 1 0.0
